data_7114958
loop_
_publ_author_name
'Lhot\'ak, Pavel'
'Dudi\<c, Miroslav'
'Stibor, Ivan'
'Pet\<r\'i\<ckov\'a, Hana'
'S\'ykora, Jan'
'Hoda\<cov\'a, Jana'

_publ_section_title
;
 Unprecedented formation of lactone derivatives in thiacalix[4]arene
 series
;
_journal_issue 8
_journal_name_full 'Chemical Communications'
_journal_page_first 731
_journal_paper_doi 10.1039/b100906k
_journal_year 2001
_chemical_compound_source
;
?
;
_chemical_formula_moiety ' C56 H32 O12 S8 '
_chemical_formula_sum 'C28 H16 O6 S4'
_chemical_formula_weight 576.671
_chemical_name_systematic
;                                                                               
?                                                                               
;
_space_group_IT_number 14
_symmetry_cell_setting monoclinic
_symmetry_space_group_name_Hall '-P 2ybc'
_symmetry_space_group_name_H-M 'P 1 21/c 1'
_atom_sites_solution_hydrogens mixed
_atom_sites_solution_primary direct
_cell_angle_alpha 90
_cell_angle_beta 103.223(17)
_cell_angle_gamma 90
_cell_formula_units_Z 8
_cell_length_a 19.670(8)
_cell_length_b 9.503(2)
_cell_length_c 28.757(3)
_cell_measurement_reflns_used 10
_cell_measurement_temperature 293
_cell_measurement_theta_max 39
_cell_measurement_theta_min 6
_cell_volume 5233(2)
_computing_cell_refinement 'CAD-4 software (Enraf-Nonius, 1989)'
_computing_data_collection 'CAD-4 software (Enraf-Nonius, 1989)'
_computing_data_reduction
;                                                                               
RC93 (Watkin, D.J., Prout, C.K., Lilley, P.M.deQ. 1994)                         
;
_computing_molecular_graphics
;                                                                               
CAMERON (Watkin, Prout & Pearce,  1996)                                        
;
_computing_publication_material
;                                                                               
CRYSTALS Issue 10 (Watkin, Prout, Carruthers & Betteridge, 1996)                
;
_computing_structure_refinement
;                                                                               
CRYSTALS Issue 10 (Watkin, Prout, Carruthers & Betteridge, 1996)                
;
_computing_structure_solution 'SIR92 (Giacovazzo et al, 1992)'
_diffrn_ambient_temperature 293
_diffrn_measured_fraction_theta_max 0.982
_diffrn_measurement_device_type '  Enraf-nonius CAD4 '
_diffrn_measurement_method \w/2\q
_diffrn_radiation_monochromator graphite
_diffrn_radiation_type 'Cu K\a'
_diffrn_radiation_wavelength 1.54180
_diffrn_reflns_av_R_equivalents 0.06
_diffrn_reflns_limit_h_max 22
_diffrn_reflns_limit_h_min -22
_diffrn_reflns_limit_k_max 11
_diffrn_reflns_limit_k_min -11
_diffrn_reflns_limit_l_max 33
_diffrn_reflns_limit_l_min 0
_diffrn_reflns_number 17755
_diffrn_reflns_theta_max 65.00
_diffrn_reflns_theta_min 0.00
_diffrn_standards_decay_% 4.20
_diffrn_standards_interval_count 0
_diffrn_standards_interval_time 3600
_diffrn_standards_number 4
_exptl_absorpt_coefficient_mu 3.70
_exptl_absorpt_correction_T_max 0.48
_exptl_absorpt_correction_T_min 0.23
_exptl_absorpt_correction_type psi-scan
_exptl_absorpt_process_details '\y scan,(North et al, 1968)'
_exptl_crystal_colour ' colourless '
_exptl_crystal_density_diffrn 1.46
_exptl_crystal_density_meas ?
_exptl_crystal_description ' block '
_exptl_crystal_F_000 2384.15
_exptl_crystal_size_max 0.50
_exptl_crystal_size_mid 0.30
_exptl_crystal_size_min 0.20
_refine_diff_density_max 0.65
_refine_diff_density_min -0.60
_refine_ls_extinction_method None
_refine_ls_goodness_of_fit_ref 1.0669
_refine_ls_hydrogen_treatment noref
_refine_ls_matrix_type full
_refine_ls_number_parameters 685
_refine_ls_number_reflns 3906
_refine_ls_R_factor_gt 0.0821
_refine_ls_shift/su_max 0.001379
_refine_ls_structure_factor_coef F
_refine_ls_weighting_details
;
Chebychev polynomial with 5 parameters, Carruthers & Watkin , 1979, 
3.19     1.44     2.44    0.948E-01-.248    
;
_refine_ls_weighting_scheme calc
_refine_ls_wR_factor_ref 0.0735
_reflns_limit_h_max 22
_reflns_limit_h_min -22
_reflns_limit_k_max 11
_reflns_limit_k_min 0
_reflns_limit_l_max 33
_reflns_limit_l_min 0
_reflns_number_gt 3906
_reflns_number_total 8746
_reflns_threshold_expression >1.96\s(I)
_cod_data_source_file b100906k.txt
_cod_data_source_block Mira1
_cod_depositor_comments
;
The following automatic conversions were performed:

'_symmetry_cell_setting' value 'Monoclinic ' changed to 'monoclinic'
according to
/usr/data/users/saulius/automatic-downloads/retrospective/RSC/lib/dictionaries/cif_core.dic
dictionary named 'cif_core.dic' version 2.4.2 from 2011-04-26.

Automatic conversion script
Id: cif_fix_values 2281 2013-09-26 08:29:07Z andrius 

The following automatic conversions were performed:

'_exptl_crystal_density_meas' value 'not measured' was changed to '?'
- the value is perceived as not measured.

Automatic conversion script
Id: cif_fix_values 3008 2015-01-20 13:52:24Z robertas 

The following automatic conversions were performed:

'_atom_sites_solution_hydrogens' value 'geom, difmap' was changed to
'mixed'.

Automatic conversion script
Id: cif_fix_values 6452 2018-10-05 10:23:21Z andrius 
;
_cod_original_cell_volume 5232.9
_cod_original_sg_symbol_H-M 'P 1 21/c 1 '
_cod_original_formula_sum ' C28 H16 O6 S4 '
_cod_database_code 7114958

loop_
_symmetry_equiv_pos_as_xyz
x,y,z
-x,-y,-z
-x,y+1/2,-z+1/2
x,-y+1/2,z+1/2

loop_
_atom_site_label
_atom_site_fract_x
_atom_site_fract_y
_atom_site_fract_z
_atom_site_U_iso_or_equiv
_atom_site_occupancy
_atom_site_adp_type
S1 1.12637(13) 0.4290(3) 0.74857(7) 0.0703 1.0000 Uani
S2 0.89361(12) 0.5960(2) 0.61506(7) 0.0549 1.0000 Uani
S3 0.85263(14) 0.1165(3) 0.50633(7) 0.0704 1.0000 Uani
S4 1.12733(15) 0.0688(3) 0.59940(8) 0.0794 1.0000 Uani
S5 1.58135(13) 0.4554(2) 0.74863(6) 0.0598 1.0000 Uani
S6 1.36726(11) 0.5826(2) 0.59499(6) 0.0501 1.0000 Uani
S7 1.36682(11) 0.0884(2) 0.49584(6) 0.0517 1.0000 Uani
S8 1.63099(12) 0.0931(2) 0.61119(6) 0.0582 1.0000 Uani
O1 1.0408(3) 0.6053(5) 0.66914(16) 0.0510 1.0000 Uani
O2 0.9324(3) 0.3525(5) 0.55898(15) 0.0435 1.0000 Uani
O3 1.0077(3) 0.1335(6) 0.51888(16) 0.0617 1.0000 Uani
O4 1.0954(3) 0.3324(6) 0.64722(17) 0.0526 1.0000 Uani
O5 0.9217(3) 0.4279(6) 0.48291(19) 0.0555 1.0000 Uani
O6 1.1851(4) 0.4834(8) 0.6452(2) 0.0822 1.0000 Uani
O7 1.5059(3) 0.6176(5) 0.66256(15) 0.0486 1.0000 Uani
O8 1.4280(2) 0.3419(5) 0.55064(14) 0.0355 1.0000 Uani
O9 1.5207(3) 0.1366(5) 0.52249(14) 0.0452 1.0000 Uani
O10 1.5769(3) 0.3556(6) 0.65013(15) 0.0458 1.0000 Uani
O11 1.4299(3) 0.4144(5) 0.47593(16) 0.0498 1.0000 Uani
O12 1.6622(4) 0.5149(7) 0.65454(19) 0.0708 1.0000 Uani
C1 0.9248(5) 0.3072(11) 0.7216(3) 0.0702 1.0000 Uani
C2 0.8919(5) 0.390(1) 0.6825(3) 0.0652 1.0000 Uani
C3 0.9347(4) 0.4886(8) 0.6651(2) 0.0452 1.0000 Uani
C4 1.0029(4) 0.5001(8) 0.6854(2) 0.0445 1.0000 Uani
C5 1.0367(4) 0.4162(9) 0.7239(2) 0.0483 1.0000 Uani
C6 0.9947(6) 0.3185(9) 0.7419(3) 0.0606 1.0000 Uani
C7 0.7211(5) 0.3810(15) 0.5535(4) 0.0841 1.0000 Uani
C8 0.7468(5) 0.2666(13) 0.5315(3) 0.0749 1.0000 Uani
C9 0.8173(4) 0.2590(9) 0.5340(3) 0.0527 1.0000 Uani
C10 0.8618(4) 0.3641(8) 0.5567(2) 0.0455 1.0000 Uani
C11 0.8353(4) 0.4723(9) 0.5809(3) 0.0506 1.0000 Uani
C12 0.7653(6) 0.4781(12) 0.5788(3) 0.0713 1.0000 Uani
C13 0.9477(7) -0.0412(11) 0.6353(3) 0.0830 1.0000 Uani
C14 1.0169(7) -0.0238(11) 0.6375(3) 0.0811 1.0000 Uani
C15 1.0373(5) 0.0397(9) 0.5984(3) 0.0608 1.0000 Uani
C16 0.9866(5) 0.0788(8) 0.5590(2) 0.0545 1.0000 Uani
C17 0.9154(5) 0.0593(9) 0.5559(3) 0.0571 1.0000 Uani
C18 0.8969(6) -0.0044(9) 0.5963(3) 0.0728 1.0000 Uani
C19 1.2227(6) 0.0582(15) 0.7403(4) 0.1025 1.0000 Uani
C20 1.1981(5) 0.1806(13) 0.7568(3) 0.0827 1.0000 Uani
C21 1.1562(4) 0.272(1) 0.7271(3) 0.0615 1.0000 Uani
C22 1.1383(4) 0.2390(11) 0.6771(3) 0.0601 1.0000 Uani
C23 1.1579(5) 0.1169(12) 0.6611(3) 0.0731 1.0000 Uani
C24 1.2008(6) 0.0259(13) 0.6924(4) 0.0924 1.0000 Uani
C25 0.9542(4) 0.3617(8) 0.5168(2) 0.0450 1.0000 Uani
C26 1.0184(4) 0.2840(8) 0.5201(2) 0.0429 1.0000 Uani
C27 1.1225(6) 0.4606(12) 0.6392(2) 0.0609 1.0000 Uani
C28 1.0649(5) 0.5687(9) 0.6269(3) 0.0578 1.0000 Uani
C29 1.3878(5) 0.305(1) 0.7050(3) 0.0584 1.0000 Uani
C30 1.3581(5) 0.3795(8) 0.6629(3) 0.0525 1.0000 Uani
C31 1.4007(4) 0.4841(8) 0.6477(2) 0.0418 1.0000 Uani
C32 1.4666(5) 0.5070(8) 0.6748(2) 0.0456 1.0000 Uani
C33 1.4947(4) 0.4306(8) 0.7164(2) 0.0455 1.0000 Uani
C34 1.4526(5) 0.3263(9) 0.7305(3) 0.0527 1.0000 Uani
C35 1.2126(5) 0.3383(11) 0.5223(3) 0.0643 1.0000 Uani
C36 1.2487(5) 0.226(1) 0.5062(3) 0.0582 1.0000 Uani
C37 1.3198(4) 0.2275(8) 0.5168(2) 0.0426 1.0000 Uani
C38 1.3554(4) 0.3417(8) 0.5403(2) 0.0386 1.0000 Uani
C39 1.3193(4) 0.4479(8) 0.5588(2) 0.0387 1.0000 Uani
C40 1.2493(5) 0.446(1) 0.5490(3) 0.0583 1.0000 Uani
C41 1.4439(6) -0.0579(9) 0.6286(3) 0.0680 1.0000 Uani
C42 1.5142(6) -0.0218(9) 0.6375(2) 0.0639 1.0000 Uani
C43 1.5425(5) 0.0457(8) 0.6029(2) 0.0510 1.0000 Uani
C44 1.4948(4) 0.0750(8) 0.5596(2) 0.0404 1.0000 Uani
C45 1.4243(4) 0.0419(8) 0.5503(2) 0.0413 1.0000 Uani
C46 1.3997(5) -0.0255(9) 0.5855(3) 0.0584 1.0000 Uani
C47 1.6988(5) 0.1066(11) 0.7550(3) 0.0755 1.0000 Uani
C48 1.6643(5) 0.221(1) 0.7676(3) 0.0617 1.0000 Uani
C49 1.6218(4) 0.3023(9) 0.7328(2) 0.0500 1.0000 Uani
C50 1.6182(4) 0.2700(9) 0.6849(2) 0.0478 1.0000 Uani
C51 1.6464(4) 0.1465(9) 0.6719(3) 0.0528 1.0000 Uani
C52 1.6879(5) 0.0647(11) 0.7068(3) 0.0703 1.0000 Uani
C53 1.4579(4) 0.3548(7) 0.5116(2) 0.0378 1.0000 Uani
C54 1.5274(4) 0.2861(8) 0.5234(2) 0.0447 1.0000 Uani
C55 1.6020(5) 0.4888(9) 0.6443(2) 0.0482 1.0000 Uani
C56 1.5401(4) 0.5843(8) 0.6247(2) 0.0482 1.0000 Uani
H11 0.8966(5) 0.2376(11) 0.7353(3) 0.0798 1.0000 Uiso
H21 0.8409(5) 0.381(1) 0.6677(3) 0.0826 1.0000 Uiso
H61 1.0170(6) 0.2578(9) 0.7696(3) 0.0737 1.0000 Uiso
H71 0.6696(5) 0.3898(15) 0.5504(4) 0.1027 1.0000 Uiso
H81 0.7150(5) 0.1918(13) 0.5144(3) 0.0877 1.0000 Uiso
H121 0.7463(6) 0.5550(12) 0.5959(3) 0.0896 1.0000 Uiso
H131 0.9337(7) -0.0827(11) 0.6637(3) 0.1045 1.0000 Uiso
H141 1.0532(7) -0.0555(11) 0.6659(3) 0.0989 1.0000 Uiso
H181 0.8466(6) -0.0204(9) 0.5960(3) 0.0961 1.0000 Uiso
H191 1.2571(6) -0.0023(15) 0.7625(4) 0.1195 1.0000 Uiso
H201 1.2120(5) 0.2043(13) 0.7916(3) 0.0985 1.0000 Uiso
H241 1.2133(6) -0.0671(13) 0.6804(4) 0.1179 1.0000 Uiso
H291 1.3585(5) 0.232(1) 0.7164(3) 0.0784 1.0000 Uiso
H301 1.3097(5) 0.3604(8) 0.6439(3) 0.0698 1.0000 Uiso
H341 1.4716(5) 0.2694(9) 0.7599(3) 0.0620 1.0000 Uiso
H351 1.1604(5) 0.3406(11) 0.5139(3) 0.0831 1.0000 Uiso
H361 1.2224(5) 0.146(1) 0.4880(3) 0.0766 1.0000 Uiso
H401 1.2240(5) 0.525(1) 0.5610(3) 0.0715 1.0000 Uiso
H411 1.4258(6) -0.1081(9) 0.6538(3) 0.0786 1.0000 Uiso
H421 1.5459(6) -0.0461(9) 0.6689(2) 0.0724 1.0000 Uiso
H461 1.3490(5) -0.0506(9) 0.5798(3) 0.0798 1.0000 Uiso
H471 1.7318(5) 0.0531(11) 0.7804(3) 0.0836 1.0000 Uiso
H481 1.6693(5) 0.247(1) 0.8019(3) 0.0679 1.0000 Uiso
H521 1.7103(5) -0.0229(11) 0.6981(3) 0.0892 1.0000 Uiso
H542 1.5624(4) 0.2957(8) 0.5487(2) 0.0500 1.0000 Uiso
H261 1.0633(4) 0.3057(8) 0.5518(2) 0.0500 1.0000 Uiso
H561 1.5684(4) 0.6622(8) 0.6224(2) 0.0500 1.0000 Uiso
H282 1.0865(5) 0.6289(9) 0.6229(3) 0.0500 1.0000 Uiso
H541 1.5585(4) 0.3176(8) 0.4991(2) 0.0500 1.0000 Uiso
H281 1.0301(5) 0.5530(9) 0.5957(3) 0.0500 1.0000 Uiso
H262 1.0471(4) 0.3051(8) 0.5037(2) 0.0500 1.0000 Uiso
H562 1.4955(4) 0.5337(8) 0.5955(2) 0.0500 1.0000 Uiso

loop_
_atom_site_aniso_label
_atom_site_aniso_U_11
_atom_site_aniso_U_22
_atom_site_aniso_U_33
_atom_site_aniso_U_23
_atom_site_aniso_U_13
_atom_site_aniso_U_12
S1 0.0786(17) 0.095(2) 0.033(1) -0.0110(11) 0.003(1) -0.0097(15)
S2 0.0684(15) 0.0446(12) 0.0557(12) 0.000(1) 0.023(1) 0.0022(11)
S3 0.1025(19) 0.0702(17) 0.037(1) -0.011(1) 0.0140(11) -0.0417(15)
S4 0.110(2) 0.085(2) 0.0508(12) 0.0006(12) 0.0347(13) 0.0359(17)
S5 0.0881(17) 0.0624(15) 0.0267(9) -0.0077(9) 0.009(1) -0.0068(13)
S6 0.0740(15) 0.0421(12) 0.0380(9) 0.0055(9) 0.0208(9) 0.0099(11)
S7 0.0672(14) 0.0529(13) 0.0344(9) -0.0092(9) 0.0105(9) -0.0123(11)
S8 0.0724(15) 0.0693(15) 0.0353(9) -0.002(1) 0.0168(9) 0.0162(13)
O1 0.070(4) 0.050(3) 0.037(3) -0.012(2) 0.021(3) -0.016(3)
O2 0.051(4) 0.045(3) 0.034(3) 0.000(2) 0.008(2) -0.006(3)
O3 0.118(5) 0.044(4) 0.034(3) -0.007(2) 0.039(3) 0.000(3)
O4 0.062(4) 0.062(4) 0.033(3) 0.001(3) 0.009(3) 0.007(3)
O5 0.064(4) 0.056(4) 0.050(3) 0.008(3) 0.020(3) -0.006(3)
O6 0.076(5) 0.126(6) 0.045(3) 0.006(4) 0.015(3) -0.003(4)
O7 0.079(4) 0.038(3) 0.031(2) -0.007(2) 0.018(3) -0.009(3)
O8 0.048(3) 0.035(3) 0.024(2) -0.0003(19) 0.010(2) -0.005(2)
O9 0.076(4) 0.043(3) 0.024(2) -0.002(2) 0.027(2) -0.001(3)
O10 0.056(3) 0.054(3) 0.026(2) -0.004(2) 0.005(2) 0.007(3)
O11 0.058(3) 0.057(3) 0.033(3) 0.013(3) 0.009(2) -0.001(3)
O12 0.074(5) 0.090(5) 0.048(3) 0.010(3) 0.013(3) -0.017(4)
C1 0.083(8) 0.078(7) 0.049(5) 0.005(5) 0.012(5) -0.024(6)
C2 0.077(6) 0.067(6) 0.059(5) -0.009(5) 0.032(5) -0.011(5)
C3 0.058(6) 0.048(5) 0.032(4) -0.000(3) 0.016(4) 0.002(4)
C4 0.055(5) 0.050(5) 0.030(4) -0.013(3) 0.014(4) -0.010(4)
C5 0.065(5) 0.057(5) 0.020(3) -0.018(3) 0.005(3) -0.002(4)
C6 0.103(8) 0.051(6) 0.032(4) -0.001(4) 0.023(5) -0.000(5)
C7 0.051(6) 0.126(11) 0.076(7) 0.033(7) 0.016(6) -0.011(7)
C8 0.060(7) 0.111(9) 0.044(5) 0.016(6) -0.007(5) -0.033(6)
C9 0.048(5) 0.075(6) 0.035(4) 0.009(4) 0.008(4) -0.013(5)
C10 0.054(6) 0.047(5) 0.038(4) -0.002(4) 0.014(4) -0.007(4)
C11 0.055(6) 0.053(5) 0.046(4) 0.011(4) 0.016(4) 0.004(4)
C12 0.071(7) 0.101(8) 0.049(5) 0.015(5) 0.027(5) 0.001(6)
C13 0.153(11) 0.067(7) 0.033(5) -0.004(4) 0.029(6) -0.020(7)
C14 0.12(1) 0.074(7) 0.053(6) 0.009(5) 0.032(6) 0.009(7)
C15 0.095(7) 0.045(5) 0.049(5) -0.004(4) 0.029(5) 0.006(5)
C16 0.099(7) 0.037(5) 0.030(4) -0.013(3) 0.020(4) -0.002(5)
C17 0.094(7) 0.044(5) 0.031(4) -0.007(3) 0.008(4) -0.016(5)
C18 0.124(9) 0.051(6) 0.053(5) -0.014(4) 0.041(6) -0.033(6)
C19 0.097(9) 0.155(12) 0.052(6) 0.029(7) 0.011(6) 0.040(9)
C20 0.066(7) 0.12(1) 0.054(5) 0.017(6) -0.007(5) 0.019(7)
C21 0.050(5) 0.084(7) 0.043(4) 0.011(5) -0.005(4) 0.008(5)
C22 0.057(6) 0.085(7) 0.036(4) 0.006(4) 0.006(4) 0.014(5)
C23 0.077(7) 0.099(8) 0.047(5) 0.010(5) 0.021(5) 0.043(6)
C24 0.109(9) 0.097(8) 0.078(7) 0.023(6) 0.037(6) 0.052(7)
C25 0.070(6) 0.045(5) 0.024(3) -0.001(3) 0.020(4) -0.016(4)
C26 0.047(5) 0.052(5) 0.031(4) 0.003(3) 0.011(3) -0.002(4)
C27 0.066(7) 0.091(8) 0.023(4) -0.021(4) 0.003(4) -0.007(6)
C28 0.081(6) 0.060(6) 0.042(4) 0.006(4) 0.034(4) -0.010(5)
C29 0.058(6) 0.066(6) 0.060(5) 0.022(5) 0.032(5) 0.010(5)
C30 0.062(6) 0.050(5) 0.047(4) 0.016(4) 0.016(4) -0.004(4)
C31 0.056(5) 0.039(5) 0.034(4) 0.005(3) 0.017(4) 0.009(4)
C32 0.081(6) 0.036(5) 0.025(3) 0.003(3) 0.024(4) 0.016(4)
C33 0.063(5) 0.050(5) 0.023(3) 0.004(3) 0.009(3) 0.014(4)
C34 0.074(7) 0.055(6) 0.032(4) 0.009(4) 0.017(4) 0.002(5)
C35 0.052(6) 0.086(7) 0.055(5) 0.025(5) 0.011(4) 0.003(5)
C36 0.064(7) 0.061(6) 0.050(5) 0.008(4) 0.015(4) -0.011(5)
C37 0.046(5) 0.050(5) 0.033(4) 0.006(3) 0.012(3) -0.010(4)
C38 0.043(5) 0.042(4) 0.028(3) 0.007(3) 0.005(3) -0.002(4)
C39 0.046(5) 0.044(5) 0.031(3) 0.009(3) 0.021(3) 0.002(4)
C40 0.070(7) 0.072(6) 0.037(4) 0.003(4) 0.020(4) 0.004(5)
C41 0.117(8) 0.060(6) 0.039(4) -0.007(4) 0.042(5) -0.035(6)
C42 0.123(9) 0.046(5) 0.022(4) 0.004(3) 0.016(4) -0.009(5)
C43 0.079(6) 0.042(5) 0.031(4) -0.003(3) 0.010(4) 0.014(4)
C44 0.060(5) 0.033(4) 0.032(4) -0.001(3) 0.020(3) 0.003(4)
C45 0.065(6) 0.035(4) 0.024(3) -0.006(3) 0.011(3) -0.007(4)
C46 0.086(7) 0.052(5) 0.046(5) -0.008(4) 0.034(5) -0.010(5)
C47 0.079(7) 0.090(8) 0.041(4) 0.015(5) -0.020(4) 0.026(6)
C48 0.070(6) 0.068(7) 0.041(4) 0.008(4) 0.001(4) -0.010(5)
C49 0.066(5) 0.062(6) 0.020(3) -0.004(3) 0.005(3) -0.002(4)
C50 0.050(5) 0.057(5) 0.034(4) 0.006(4) 0.004(4) 0.003(4)
C51 0.057(5) 0.062(6) 0.038(4) -0.007(4) 0.007(4) 0.010(5)
C52 0.080(7) 0.079(7) 0.053(5) 0.009(5) 0.017(5) 0.019(6)
C53 0.054(5) 0.035(4) 0.026(4) -0.002(3) 0.011(3) -0.007(4)
C54 0.055(5) 0.051(5) 0.030(4) 0.005(3) 0.012(3) -0.009(4)
C55 0.061(6) 0.063(6) 0.024(3) -0.010(4) 0.017(4) -0.025(5)
C56 0.075(6) 0.044(5) 0.032(4) 0.006(4) 0.028(4) -0.004(5)

loop_
_atom_type_symbol
_atom_type_scat_dispersion_real
_atom_type_scat_dispersion_imag
_atom_type_scat_Cromer_Mann_a1
_atom_type_scat_Cromer_Mann_b1
_atom_type_scat_Cromer_Mann_a2
_atom_type_scat_Cromer_Mann_b2
_atom_type_scat_Cromer_Mann_a3
_atom_type_scat_Cromer_Mann_b3
_atom_type_scat_Cromer_Mann_a4
_atom_type_scat_Cromer_Mann_b4
_atom_type_scat_Cromer_Mann_c
_atom_type_scat_source
'C   ' 0.0170 0.0090 2.3100 20.8439 1.0200 10.2075 1.5886 0.5687 0.8650 51.6512 0.2156 International_Tables_Vol_IV_Table_2.2B
'O   ' 0.0470 0.0320 3.0485 13.2771 2.2868 5.7011 1.5463 0.3239 0.8670 32.9089 0.2508 International_Tables_Vol_IV_Table_2.2B
'S   ' 0.3190 0.5570 6.9053 1.4679 5.2034 22.2151 1.4379 0.2536 1.5863 56.1720 0.8669 International_Tables_Vol_IV_Table_2.2B
'H   ' 0.0000 0.0000 0.4930 10.5109 0.3229 26.1257 0.1402 3.1424 0.0408 57.7997 0.0030 International_Tables_Vol_IV_Table_2.2B

loop_
_geom_angle_atom_site_label_1
_geom_angle_atom_site_label_2
_geom_angle_atom_site_label_3
_geom_angle
_geom_angle_publ_flag
C5 S1 C21 100.6(4) yes
C3 S2 C11 100.5(4) yes
C9 S3 C17 98.5(4) yes
C15 S4 C23 99.3(4) yes
C33 S5 C49 101.1(4) yes
C31 S6 C39 99.4(3) yes
C37 S7 C45 99.3(3) yes
C43 S8 C51 98.5(4) yes
C4 O1 C28 114.5(5) yes
C10 O2 C25 117.7(6) yes
C16 O3 C26 114.4(5) yes
C22 O4 C27 118.1(7) yes
C32 O7 C56 113.9(5) yes
C38 O8 C53 115.6(5) yes
C44 O9 C54 116.6(5) yes
C50 O10 C55 117.0(6) yes
C2 C1 C6 122.0(9) yes
C2 C1 H11 119.4(6) no
C6 C1 H11 118.6(5) no
C1 C2 C3 116.7(9) yes
C1 C2 H21 121.8(6) no
C3 C2 H21 121.5(5) no
S2 C3 C2 117.5(7) yes
S2 C3 C4 121.6(6) yes
C2 C3 C4 120.9(7) yes
O1 C4 C3 118.2(7) yes
O1 C4 C5 118.7(7) yes
C3 C4 C5 123.0(7) yes
S1 C5 C4 122.3(6) yes
S1 C5 C6 121.0(6) yes
C4 C5 C6 116.7(8) yes
C1 C6 C5 120.6(8) yes
C1 C6 H61 120.5(5) no
C5 C6 H61 118.9(5) no
C8 C7 C12 120.8(10) yes
C8 C7 H71 119.2(6) no
C12 C7 H71 120.0(7) no
C7 C8 C9 118.7(9) yes
C7 C8 H81 121.4(6) no
C9 C8 H81 119.9(6) no
S3 C9 C8 120.4(8) yes
S3 C9 C10 119.1(6) yes
C8 C9 C10 120.4(9) yes
O2 C10 C9 118.9(7) yes
O2 C10 C11 121.2(7) yes
C9 C10 C11 119.6(8) yes
S2 C11 C10 119.5(6) yes
S2 C11 C12 121.0(7) yes
C10 C11 C12 119.4(8) yes
C7 C12 C11 120.8(10) yes
C7 C12 H121 119.6(7) no
C11 C12 H121 119.6(6) no
C14 C13 C18 123.0(9) yes
C14 C13 H131 118.1(6) no
C18 C13 H131 119.0(6) no
C13 C14 C15 118.6(10) yes
C13 C14 H141 121.6(6) no
C15 C14 H141 119.8(7) no
S4 C15 C14 121.0(8) yes
S4 C15 C16 119.9(7) yes
C14 C15 C16 119.1(10) yes
O3 C16 C15 118.7(8) yes
O3 C16 C17 118.4(7) yes
C15 C16 C17 122.8(7) yes
S3 C17 C16 121.5(6) yes
S3 C17 C18 122.2(8) yes
C16 C17 C18 116.3(8) yes
C13 C18 C17 120.2(10) yes
C13 C18 H181 120.3(6) no
C17 C18 H181 119.6(6) no
C20 C19 C24 118.4(10) yes
C20 C19 H191 120.2(6) no
C24 C19 H191 121.3(7) no
C19 C20 C21 122.0(10) yes
C19 C20 H201 119.7(6) no
C21 C20 H201 118.3(6) no
S1 C21 C20 121.5(8) yes
S1 C21 C22 120.6(7) yes
C20 C21 C22 117.9(9) yes
O4 C22 C21 117.3(8) yes
O4 C22 C23 121.9(7) yes
C21 C22 C23 120.6(8) yes
S4 C23 C22 120.1(7) yes
S4 C23 C24 120.0(8) yes
C22 C23 C24 119.9(9) yes
C19 C24 C23 120.9(11) yes
C19 C24 H241 119.8(7) no
C23 C24 H241 119.2(7) no
O2 C25 O5 121.9(7) yes
O2 C25 C26 110.6(6) yes
O5 C25 C26 127.6(6) yes
O3 C26 C25 112.5(6) yes
O3 C26 H261 106.4(4) no
C25 C26 H261 117.9(4) no
O3 C26 H262 109.7(4) no
C25 C26 H262 122.0(4) no
H261 C26 H262 84.814 no
O4 C27 O6 123.4(9) yes
O4 C27 C28 110.1(8) yes
O6 C27 C28 126.2(10) yes
O1 C28 C27 109.8(6) yes
O1 C28 H282 104.7(4) no
C27 C28 H282 97.8(5) no
O1 C28 H281 119.9(4) no
C27 C28 H281 115.4(4) no
H282 C28 H281 106.017 no
C30 C29 C34 123.3(8) yes
C30 C29 H291 118.3(5) no
C34 C29 H291 118.4(5) no
C29 C30 C31 117.2(8) yes
C29 C30 H301 122.0(5) no
C31 C30 H301 120.8(4) no
S6 C31 C30 119.9(6) yes
S6 C31 C32 121.3(6) yes
C30 C31 C32 118.8(7) yes
O7 C32 C31 119.0(6) yes
O7 C32 C33 118.1(7) yes
C31 C32 C33 122.7(7) yes
S5 C33 C32 121.7(6) yes
S5 C33 C34 120.3(6) yes
C32 C33 C34 117.9(7) yes
C29 C34 C33 120.1(7) yes
C29 C34 H341 120.4(5) no
C33 C34 H341 119.5(4) no
C36 C35 C40 120.2(9) yes
C36 C35 H351 120.2(5) no
C40 C35 H351 119.6(6) no
C35 C36 C37 119.1(8) yes
C35 C36 H361 120.5(5) no
C37 C36 H361 120.4(5) no
S7 C37 C36 120.0(6) yes
S7 C37 C38 120.1(6) yes
C36 C37 C38 119.7(8) yes
O8 C38 C37 119.1(7) yes
O8 C38 C39 120.1(6) yes
C37 C38 C39 120.4(7) yes
S6 C39 C38 119.4(6) yes
S6 C39 C40 120.9(6) yes
C38 C39 C40 119.7(8) yes
C35 C40 C39 120.5(9) yes
C35 C40 H401 120.5(6) no
C39 C40 H401 119.1(5) no
C42 C41 C46 120.6(7) yes
C42 C41 H411 119.2(5) no
C46 C41 H411 120.2(5) no
C41 C42 C43 121.5(8) yes
C41 C42 H421 119.8(5) no
C43 C42 H421 118.7(5) no
S8 C43 C42 124.2(6) yes
S8 C43 C44 120.6(6) yes
C42 C43 C44 115.2(8) yes
O9 C44 C43 118.0(7) yes
O9 C44 C45 117.8(6) yes
C43 C44 C45 124.2(7) yes
S7 C45 C44 121.6(5) yes
S7 C45 C46 120.5(7) yes
C44 C45 C46 117.9(7) yes
C41 C46 C45 120.7(9) yes
C41 C46 H461 119.8(5) no
C45 C46 H461 119.6(5) no
C48 C47 C52 120.6(8) yes
C48 C47 H471 119.1(5) no
C52 C47 H471 120.2(6) no
C47 C48 C49 120.3(8) yes
C47 C48 H481 120.7(5) no
C49 C48 H481 119.0(5) no
S5 C49 C48 120.4(6) yes
S5 C49 C50 120.7(6) yes
C48 C49 C50 118.4(8) yes
O10 C50 C49 117.9(7) yes
O10 C50 C51 120.3(7) yes
C49 C50 C51 121.2(7) yes
S8 C51 C50 121.2(6) yes
S8 C51 C52 119.6(7) yes
C50 C51 C52 119.2(7) yes
C47 C52 C51 119.1(9) yes
C47 C52 H521 120.3(6) no
C51 C52 H521 120.5(5) no
O8 C53 O11 122.8(7) yes
O8 C53 C54 108.3(6) yes
O11 C53 C54 128.9(6) yes
O9 C54 C53 110.9(6) yes
O9 C54 H542 99.7(4) no
C53 C54 H542 130.2(4) no
O9 C54 H541 109.4(3) no
C53 C54 H541 111.2(4) no
H542 C54 H541 93.255 no
O10 C55 O12 121.9(9) yes
O10 C55 C56 108.2(7) yes
O12 C55 C56 129.8(8) yes
O7 C56 C55 108.8(5) yes
O7 C56 H561 105.5(4) no
C55 C56 H561 93.4(4) no
O7 C56 H562 103.3(4) no
C55 C56 H562 115.3(4) no
H561 C56 H562 129.316 no

loop_
_geom_bond_atom_site_label_1
_geom_bond_atom_site_label_2
_geom_bond_distance
_geom_bond_publ_flag
S1 C5 1.748(8) yes
S1 C21 1.77(1) yes
S2 C3 1.798(8) yes
S2 C11 1.774(9) yes
S3 C9 1.790(9) yes
S3 C17 1.745(9) yes
S4 C15 1.79(1) yes
S4 C23 1.797(9) yes
S5 C33 1.760(8) yes
S5 C49 1.767(9) yes
S6 C31 1.775(7) yes
S6 C39 1.779(8) yes
S7 C37 1.794(8) yes
S7 C45 1.764(7) yes
S8 C43 1.760(9) yes
S8 C51 1.777(7) yes
O1 C4 1.391(9) yes
O1 C28 1.443(8) yes
O2 C10 1.380(9) yes
O2 C25 1.378(8) yes
O3 C16 1.410(9) yes
O3 C26 1.445(9) yes
O4 C22 1.380(9) yes
O4 C27 1.370(11) yes
O5 C25 1.212(9) yes
O6 C27 1.22(1) yes
O7 C32 1.397(9) yes
O7 C56 1.439(8) yes
O8 C38 1.391(9) yes
O8 C53 1.387(7) yes
O9 C44 1.410(8) yes
O9 C54 1.427(8) yes
O10 C50 1.396(8) yes
O10 C55 1.383(9) yes
O11 C53 1.190(8) yes
O12 C55 1.178(9) yes
C1 C2 1.403(13) yes
C1 C6 1.370(12) yes
C1 H11 1.000 no
C2 C3 1.425(11) yes
C2 H21 1.000 no
C3 C4 1.34(1) yes
C4 C5 1.402(11) yes
C5 C6 1.417(11) yes
C6 H61 1.000 no
C7 C8 1.408(15) yes
C7 C12 1.360(15) yes
C7 H71 1.000 no
C8 C9 1.374(12) yes
C8 H81 1.000 no
C9 C10 1.389(11) yes
C10 C11 1.406(11) yes
C11 C12 1.365(12) yes
C12 H121 1.000 no
C13 C14 1.357(15) yes
C13 C18 1.366(14) yes
C13 H131 1.000 no
C14 C15 1.412(12) yes
C14 H141 1.000 no
C15 C16 1.379(12) yes
C16 C17 1.396(12) yes
C17 C18 1.429(11) yes
C18 H181 1.000 no
C19 C20 1.384(15) yes
C19 C24 1.380(15) yes
C19 H191 1.000 no
C20 C21 1.356(12) yes
C20 H201 1.000 no
C21 C22 1.434(11) yes
C22 C23 1.338(12) yes
C23 C24 1.386(13) yes
C24 H241 1.000 no
C25 C26 1.449(11) yes
C26 H261 1.133 no
C26 H262 0.839 no
C27 C28 1.510(12) yes
C28 H282 0.738 no
C28 H281 1.006 no
C29 C30 1.412(11) yes
C29 C34 1.333(11) yes
C29 H291 1.000 no
C30 C31 1.43(1) yes
C30 H301 1.000 no
C31 C32 1.368(11) yes
C32 C33 1.401(9) yes
C33 C34 1.410(11) yes
C34 H341 1.000 no
C35 C36 1.416(12) yes
C35 C40 1.381(12) yes
C35 H351 1.000 no
C36 C37 1.362(11) yes
C36 H361 1.000 no
C37 C38 1.38(1) yes
C38 C39 1.41(1) yes
C39 C40 1.340(11) yes
C40 H401 1.000 no
C41 C42 1.391(13) yes
C41 C46 1.375(12) yes
C41 H411 1.000 no
C42 C43 1.402(11) yes
C42 H421 1.000 no
C43 C44 1.40(1) yes
C44 C45 1.387(11) yes
C45 C46 1.38(1) yes
C46 H461 1.000 no
C47 C48 1.375(12) yes
C47 C52 1.408(12) yes
C47 H471 1.000 no
C48 C49 1.382(11) yes
C48 H481 1.000 no
C49 C50 1.398(9) yes
C50 C51 1.384(11) yes
C51 C52 1.381(11) yes
C52 H521 1.000 no
C53 C54 1.48(1) yes
C54 H542 0.884 no
C54 H541 1.069 no
C55 C56 1.521(12) yes
C56 H561 0.938 no
C56 H562 1.169 no
